data_4063713
loop_
_publ_author_name
'Adams, Jeramie J.'
'Arulsamy, Navamoney'
'Roddick, Dean M.'

_publ_section_title
;
 Acceptor PCP Pincer Iridium(I) Chemistry: Stabilization of Nonmeridional
 PCP Coordination Geometries
;
_journal_issue 4
_journal_name_full Organometallics
_journal_page_first 697
_journal_paper_doi 10.1021/om100864g
_journal_volume 30
_journal_year 2011
_chemical_formula_moiety 'C14 H10 F12 I Ir O P2'
_chemical_formula_sum 'C14 H10 F12 I Ir O P2'
_chemical_formula_weight 803.26
_chemical_name_common (CF3PCP)Ir(CO)(I)(CH3)
_chemical_name_systematic
;

 ?

;
_space_group_IT_number 61
_symmetry_cell_setting orthorhombic
_symmetry_space_group_name_Hall '-P 2ac 2ab'
_symmetry_space_group_name_H-M 'P b c a'
_atom_sites_solution_hydrogens geom
_atom_sites_solution_primary direct
_atom_sites_solution_secondary difmap
_audit_creation_method SHELXL-97
_cell_angle_alpha 90.00
_cell_angle_beta 90.00
_cell_angle_gamma 90.00
_cell_formula_units_Z 8
_cell_length_a 16.0414(3)
_cell_length_b 15.3728(3)
_cell_length_c 16.6881(3)
_cell_measurement_reflns_used 9855
_cell_measurement_temperature 150(2)
_cell_measurement_theta_max 33.74
_cell_measurement_theta_min 2.75
_cell_volume 4115.31(13)
_computing_cell_refinement 'Bruker SMART (Bruker, 2001)'
_computing_data_collection 'Bruker SMART (Bruker, 2001)'
_computing_data_reduction 'Bruker SAINT (Bruker, 2001)'
_computing_molecular_graphics 'Bruker SHELXTL V. 6.10 (Bruker, 2001)'
_computing_publication_material 'Bruker SHELXTL V. 6.10 (Bruker, 2001)'
_computing_structure_refinement 'SHELXL-97 (Sheldrick, 1997)'
_computing_structure_solution 'SHELXS-97 (Sheldrick, 1997)'
_diffrn_ambient_temperature 150(2)
_diffrn_measured_fraction_theta_full 0.996
_diffrn_measured_fraction_theta_max 0.996
_diffrn_measurement_device_type 'CCD area detector'
_diffrn_measurement_method 'phi and omega scans'
_diffrn_radiation_monochromator graphite
_diffrn_radiation_source 'fine-focus sealed tube'
_diffrn_radiation_type MoK\a
_diffrn_radiation_wavelength 0.71073
_diffrn_reflns_av_R_equivalents 0.0395
_diffrn_reflns_av_sigmaI/netI 0.0315
_diffrn_reflns_limit_h_max 23
_diffrn_reflns_limit_h_min -18
_diffrn_reflns_limit_k_max 22
_diffrn_reflns_limit_k_min -17
_diffrn_reflns_limit_l_max 23
_diffrn_reflns_limit_l_min -24
_diffrn_reflns_number 34415
_diffrn_reflns_theta_full 31.51
_diffrn_reflns_theta_max 31.51
_diffrn_reflns_theta_min 2.20
_exptl_absorpt_coefficient_mu 8.256
_exptl_absorpt_correction_T_max 0.4039
_exptl_absorpt_correction_T_min 0.2404
_exptl_absorpt_correction_type multi-scan
_exptl_absorpt_process_details 'SADABS (Bruker, 2001)'
_exptl_crystal_colour pale_yellow
_exptl_crystal_density_diffrn 2.593
_exptl_crystal_density_method 'not measured'
_exptl_crystal_description rectangular_prism
_exptl_crystal_F_000 2960
_exptl_crystal_size_max 0.20
_exptl_crystal_size_mid 0.13
_exptl_crystal_size_min 0.11
_refine_diff_density_max 1.139
_refine_diff_density_min -0.800
_refine_diff_density_rms 0.139
_refine_ls_extinction_method none
_refine_ls_goodness_of_fit_ref 1.014
_refine_ls_hydrogen_treatment mixed
_refine_ls_matrix_type full
_refine_ls_number_parameters 320
_refine_ls_number_reflns 6831
_refine_ls_number_restraints 0
_refine_ls_restrained_S_all 1.014
_refine_ls_R_factor_all 0.0360
_refine_ls_R_factor_gt 0.0237
_refine_ls_shift/su_max 0.002
_refine_ls_shift/su_mean 0.000
_refine_ls_structure_factor_coef Fsqd
_refine_ls_weighting_details 'calc w=1/[\s^2^(Fo^2^)+(0.0187P)^2^+3.3104P] where P=(Fo^2^+2Fc^2^)/3'
_refine_ls_weighting_scheme calc
_refine_ls_wR_factor_gt 0.0469
_refine_ls_wR_factor_ref 0.0509
_reflns_number_gt 5484
_reflns_number_total 6831
_reflns_threshold_expression >2sigma(I)
_cod_data_source_file om100864g_si_013.cif
_cod_data_source_block jja55
_cod_depositor_comments
;
The following automatic conversions were performed:

'_symmetry_cell_setting' value 'Orthorhombic' changed to
'orthorhombic' according to
/home/saulius/struct/CIF-dictionaries/cif_core.dic dictionary named
'cif_core.dic' version 2.4.1 from 2010-06-29.

Automatic conversion script
Id: cif_fix_values 1715 2011-07-08 13:25:40Z adriana 
;
_cod_original_sg_symbol_H-M Pbca
_cod_database_code 4063713

loop_
_symmetry_equiv_pos_as_xyz
'x, y, z'
'-x+1/2, -y, z+1/2'
'-x, y+1/2, -z+1/2'
'x+1/2, -y+1/2, -z'
'-x, -y, -z'
'x-1/2, y, -z-1/2'
'x, -y-1/2, z-1/2'
'-x-1/2, y-1/2, z'

loop_
_atom_site_label
_atom_site_type_symbol
_atom_site_fract_x
_atom_site_fract_y
_atom_site_fract_z
_atom_site_U_iso_or_equiv
_atom_site_adp_type
_atom_site_occupancy
_atom_site_symmetry_multiplicity
_atom_site_calc_flag
_atom_site_refinement_flags
_atom_site_disorder_assembly
_atom_site_disorder_group
Ir1 Ir 0.278986(7) 0.647139(7) 0.358028(6) 0.01561(3) Uani 1 1 d . . .
I1 I 0.202491(14) 0.548892(15) 0.238822(13) 0.03065(6) Uani 1 1 d . . .
P1 P 0.38701(5) 0.66198(5) 0.27165(5) 0.01994(15) Uani 1 1 d . A .
P2 P 0.20249(5) 0.58831(5) 0.45885(5) 0.02140(15) Uani 1 1 d . . .
C1 C 0.35501(18) 0.54201(17) 0.39203(17) 0.0183(5) Uani 1 1 d . . .
C13 C 0.21549(19) 0.7519(2) 0.3294(2) 0.0255(6) Uani 1 1 d . . .
C14 C 0.3402(2) 0.7223(2) 0.4504(2) 0.0244(6) Uani 1 1 d . . .
H14A H 0.371(3) 0.688(3) 0.475(2) 0.042(12) Uiso 1 1 d . . .
H14B H 0.307(2) 0.741(2) 0.481(2) 0.031(10) Uiso 1 1 d . . .
H14C H 0.368(2) 0.766(3) 0.430(2) 0.042(11) Uiso 1 1 d . . .
O1 O 0.18468(16) 0.81362(16) 0.31342(16) 0.0383(6) Uani 1 1 d . . .
C2 C 0.34473(19) 0.50112(19) 0.46699(17) 0.0211(6) Uani 1 1 d . . .
C3 C 0.3957(2) 0.4327(2) 0.4904(2) 0.0274(7) Uani 1 1 d . . .
H3A H 0.3870 0.4051 0.5406 0.033 Uiso 1 1 calc R . .
C4 C 0.4589(2) 0.4051(2) 0.4407(2) 0.0305(7) Uani 1 1 d . . .
H4A H 0.4939 0.3586 0.4571 0.037 Uiso 1 1 calc R . .
C5 C 0.4720(2) 0.4442(2) 0.3672(2) 0.0272(7) Uani 1 1 d . . .
H5A H 0.5161 0.4250 0.3335 0.033 Uiso 1 1 calc R . .
C6 C 0.42018(19) 0.51195(19) 0.34269(18) 0.0224(6) Uani 1 1 d . . .
C7 C 0.4333(2) 0.5552(2) 0.26170(19) 0.0268(7) Uani 1 1 d . . .
H7A H 0.4056 0.5216 0.2187 0.032 Uiso 1 1 calc R . .
H7B H 0.4935 0.5598 0.2492 0.032 Uiso 1 1 calc R . .
C8 C 0.3731(2) 0.7078(2) 0.1674(2) 0.0317(8) Uani 1 1 d . . .
F8A F 0.3667(7) 0.7924(3) 0.1687(3) 0.053(3) Uani 0.537(19) 1 d P A 1
F8B F 0.4388(5) 0.6906(8) 0.1200(3) 0.060(4) Uani 0.537(19) 1 d P A 1
F8C F 0.3097(6) 0.6762(8) 0.1285(5) 0.060(3) Uani 0.537(19) 1 d P A 1
F8D F 0.3545(12) 0.6494(5) 0.1173(4) 0.066(4) Uani 0.463(19) 1 d P A 2
F8E F 0.4355(7) 0.7519(10) 0.1423(5) 0.087(6) Uani 0.463(19) 1 d P A 2
F8F F 0.3071(10) 0.7634(9) 0.1690(4) 0.082(6) Uani 0.463(19) 1 d P A 2
C9 C 0.4791(2) 0.7307(2) 0.3019(2) 0.0306(7) Uani 1 1 d . . .
F9A F 0.51016(13) 0.70142(14) 0.37083(13) 0.0410(5) Uani 1 1 d . A .
F9B F 0.45832(13) 0.81399(13) 0.31161(13) 0.0399(5) Uani 1 1 d . A .
F9C F 0.54040(13) 0.72766(17) 0.24829(14) 0.0529(7) Uani 1 1 d . A .
C10 C 0.2771(2) 0.5339(2) 0.52274(18) 0.0272(7) Uani 1 1 d . . .
H10A H 0.3005 0.5749 0.5626 0.033 Uiso 1 1 calc R . .
H10B H 0.2505 0.4849 0.5515 0.033 Uiso 1 1 calc R . .
C11 C 0.1347(3) 0.6554(3) 0.5275(2) 0.0388(9) Uani 1 1 d . . .
F11A F 0.16741(17) 0.73211(17) 0.54211(17) 0.0673(8) Uani 1 1 d . . .
F11B F 0.06100(17) 0.6690(2) 0.49629(18) 0.0730(9) Uani 1 1 d . . .
F11C F 0.1236(2) 0.6191(2) 0.59833(17) 0.0946(12) Uani 1 1 d . . .
C12 C 0.1256(2) 0.4979(2) 0.4395(2) 0.0333(8) Uani 1 1 d . . .
F12A F 0.06235(12) 0.52219(15) 0.39320(13) 0.0437(5) Uani 1 1 d . . .
F12B F 0.16464(14) 0.43102(13) 0.40579(15) 0.0462(6) Uani 1 1 d . . .
F12C F 0.09281(15) 0.46927(17) 0.50872(14) 0.0548(7) Uani 1 1 d . . .

loop_
_atom_site_aniso_label
_atom_site_aniso_U_11
_atom_site_aniso_U_22
_atom_site_aniso_U_33
_atom_site_aniso_U_23
_atom_site_aniso_U_13
_atom_site_aniso_U_12
Ir1 0.01581(5) 0.01669(5) 0.01431(5) 0.00030(4) -0.00050(4) 0.00108(4)
I1 0.02938(12) 0.03889(12) 0.02368(10) -0.00957(9) -0.00420(8) -0.00426(9)
P1 0.0191(4) 0.0218(4) 0.0189(4) 0.0019(3) 0.0021(3) -0.0002(3)
P2 0.0210(4) 0.0246(4) 0.0187(4) 0.0025(3) 0.0039(3) 0.0022(3)
C1 0.0171(14) 0.0172(13) 0.0204(13) -0.0001(10) -0.0032(11) -0.0018(11)
C13 0.0219(15) 0.0281(15) 0.0265(15) -0.0008(12) 0.0011(12) -0.0025(13)
C14 0.0275(18) 0.0246(16) 0.0210(15) -0.0013(12) -0.0030(13) 0.0007(14)
O1 0.0330(14) 0.0280(13) 0.0540(17) 0.0076(12) -0.0057(12) 0.0044(11)
C2 0.0230(15) 0.0198(13) 0.0206(14) 0.0009(11) -0.0029(11) -0.0007(12)
C3 0.0288(17) 0.0243(15) 0.0292(16) 0.0088(13) -0.0087(13) -0.0010(13)
C4 0.0273(17) 0.0222(15) 0.042(2) 0.0042(13) -0.0090(15) 0.0043(13)
C5 0.0212(16) 0.0215(14) 0.0389(18) -0.0054(13) -0.0023(13) 0.0036(12)
C6 0.0199(15) 0.0205(14) 0.0267(15) -0.0017(11) -0.0015(12) 0.0011(12)
C7 0.0247(16) 0.0272(15) 0.0286(16) -0.0007(13) 0.0068(13) 0.0046(13)
C8 0.037(2) 0.0358(18) 0.0219(15) 0.0069(13) 0.0015(14) -0.0023(16)
F8A 0.091(8) 0.031(3) 0.035(3) 0.0136(19) -0.001(3) 0.009(3)
F8B 0.049(4) 0.105(8) 0.027(3) 0.020(3) 0.017(2) 0.014(4)
F8C 0.064(5) 0.084(7) 0.032(3) 0.032(4) -0.021(3) -0.033(4)
F8D 0.132(13) 0.046(4) 0.020(3) -0.001(2) -0.011(5) -0.015(5)
F8E 0.106(8) 0.118(12) 0.039(4) 0.034(6) -0.008(5) -0.078(9)
F8F 0.112(10) 0.100(9) 0.033(3) 0.033(4) 0.019(4) 0.073(9)
C9 0.0219(16) 0.0330(18) 0.0369(18) 0.0034(15) 0.0023(14) -0.0019(14)
F9A 0.0300(12) 0.0446(12) 0.0484(13) 0.0077(10) -0.0170(10) -0.0081(10)
F9B 0.0398(13) 0.0265(10) 0.0535(13) 0.0018(10) -0.0018(10) -0.0077(9)
F9C 0.0275(12) 0.0654(17) 0.0659(16) -0.0045(13) 0.0194(11) -0.0128(11)
C10 0.0302(18) 0.0328(17) 0.0187(14) 0.0065(12) 0.0005(12) 0.0035(14)
C11 0.040(2) 0.045(2) 0.0315(19) 0.0014(16) 0.0147(16) 0.0125(18)
F11A 0.0588(17) 0.0602(17) 0.0829(19) -0.0395(14) 0.0271(15) 0.0026(13)
F11B 0.0410(16) 0.097(2) 0.081(2) -0.0302(17) 0.0010(14) 0.0325(15)
F11C 0.142(3) 0.091(2) 0.0508(17) 0.0264(15) 0.0633(19) 0.060(2)
C12 0.0264(18) 0.0351(18) 0.038(2) 0.0080(15) 0.0028(15) -0.0064(15)
F12A 0.0248(11) 0.0594(14) 0.0469(13) 0.0068(11) -0.0047(10) -0.0093(10)
F12B 0.0441(14) 0.0261(11) 0.0683(16) 0.0005(10) 0.0005(12) -0.0094(9)
F12C 0.0414(14) 0.0710(16) 0.0520(14) 0.0290(12) 0.0082(11) -0.0201(12)

loop_
_atom_type_symbol
_atom_type_description
_atom_type_scat_dispersion_real
_atom_type_scat_dispersion_imag
_atom_type_scat_source
C C 0.0033 0.0016 'International Tables Vol C Tables 4.2.6.8 and 6.1.1.4'
H H 0.0000 0.0000 'International Tables Vol C Tables 4.2.6.8 and 6.1.1.4'
O O 0.0106 0.0060 'International Tables Vol C Tables 4.2.6.8 and 6.1.1.4'
F F 0.0171 0.0103 'International Tables Vol C Tables 4.2.6.8 and 6.1.1.4'
P P 0.1023 0.0942 'International Tables Vol C Tables 4.2.6.8 and 6.1.1.4'
I I -0.4742 1.8119 'International Tables Vol C Tables 4.2.6.8 and 6.1.1.4'
Ir Ir -1.4442 7.9887 'International Tables Vol C Tables 4.2.6.8 and 6.1.1.4'

loop_
_geom_angle_atom_site_label_1
_geom_angle_atom_site_label_2
_geom_angle_atom_site_label_3
_geom_angle
C13 Ir1 C1 175.16(12)
C13 Ir1 C14 88.33(14)
C1 Ir1 C14 87.41(12)
C13 Ir1 P1 99.17(9)
C1 Ir1 P1 78.79(8)
C14 Ir1 P1 92.99(11)
C13 Ir1 P2 103.09(9)
C1 Ir1 P2 78.89(8)
C14 Ir1 P2 86.00(10)
P1 Ir1 P2 157.67(3)
C13 Ir1 I1 92.44(9)
C1 Ir1 I1 91.81(7)
C14 Ir1 I1 179.08(11)
P1 Ir1 I1 86.39(2)
P2 Ir1 I1 94.31(2)
C7 P1 C9 102.21(16)
C7 P1 C8 107.57(15)
C9 P1 C8 97.46(16)
C7 P1 Ir1 106.32(11)
C9 P1 Ir1 119.04(11)
C8 P1 Ir1 122.22(12)
C10 P2 C12 101.14(16)
C10 P2 C11 106.04(16)
C12 P2 C11 97.48(18)
C10 P2 Ir1 105.28(11)
C12 P2 Ir1 121.33(12)
C11 P2 Ir1 122.94(12)
C6 C1 C2 117.3(3)
C6 C1 Ir1 121.7(2)
C2 C1 Ir1 121.0(2)
O1 C13 Ir1 175.4(3)
Ir1 C14 H14A 107(3)
Ir1 C14 H14B 111(3)
H14A C14 H14B 108(4)
Ir1 C14 H14C 111(3)
H14A C14 H14C 112(4)
H14B C14 H14C 107(4)
C3 C2 C1 121.3(3)
C3 C2 C10 120.0(3)
C1 C2 C10 118.7(3)
C4 C3 C2 119.8(3)
C4 C3 H3A 120.1
C2 C3 H3A 120.1
C3 C4 C5 120.9(3)
C3 C4 H4A 119.6
C5 C4 H4A 119.6
C4 C5 C6 119.6(3)
C4 C5 H5A 120.2
C6 C5 H5A 120.2
C5 C6 C1 121.1(3)
C5 C6 C7 120.3(3)
C1 C6 C7 118.6(3)
C6 C7 P1 104.9(2)
C6 C7 H7A 110.8
P1 C7 H7A 110.8
C6 C7 H7B 110.8
P1 C7 H7B 110.8
H7A C7 H7B 108.8
F8D C8 F8E 110.2(7)
F8D C8 F8C 38.7(4)
F8E C8 F8C 130.2(5)
F8D C8 F8A 134.5(6)
F8E C8 F8A 62.5(6)
F8C C8 F8A 108.5(6)
F8D C8 F8B 69.9(6)
F8E C8 F8B 45.4(5)
F8C C8 F8B 104.2(5)
F8A C8 F8B 105.5(5)
F8D C8 F8F 106.0(7)
F8E C8 F8F 106.3(7)
F8C C8 F8F 68.6(6)
F8A C8 F8F 46.5(5)
F8B C8 F8F 138.1(5)
F8D C8 P1 111.9(4)
F8E C8 P1 114.0(4)
F8C C8 P1 114.4(4)
F8A C8 P1 111.5(3)
F8B C8 P1 112.1(3)
F8F C8 P1 107.9(3)
F9C C9 F9A 107.0(3)
F9C C9 F9B 107.5(3)
F9A C9 F9B 108.3(3)
F9C C9 P1 112.3(2)
F9A C9 P1 109.6(2)
F9B C9 P1 112.0(2)
C2 C10 P2 105.4(2)
C2 C10 H10A 110.7
P2 C10 H10A 110.7
C2 C10 H10B 110.7
P2 C10 H10B 110.7
H10A C10 H10B 108.8
F11B C11 F11A 107.0(3)
F11B C11 F11C 107.6(3)
F11A C11 F11C 105.6(4)
F11B C11 P2 111.4(3)
F11A C11 P2 111.9(3)
F11C C11 P2 113.0(3)
F12A C12 F12B 109.4(3)
F12A C12 F12C 107.1(3)
F12B C12 F12C 107.2(3)
F12A C12 P2 113.1(2)
F12B C12 P2 109.5(2)
F12C C12 P2 110.5(3)

loop_
_geom_bond_atom_site_label_1
_geom_bond_atom_site_label_2
_geom_bond_distance
Ir1 C13 1.965(3)
Ir1 C1 2.103(3)
Ir1 C14 2.163(3)
Ir1 P1 2.2655(8)
Ir1 P2 2.2704(8)
Ir1 I1 2.7828(2)
P1 C7 1.810(3)
P1 C9 1.885(3)
P1 C8 1.890(3)
P2 C10 1.808(3)
P2 C12 1.887(4)
P2 C11 1.887(4)
C1 C6 1.409(4)
C1 C2 1.410(4)
C13 O1 1.102(4)
C14 H14A 0.83(4)
C14 H14B 0.79(4)
C14 H14C 0.88(4)
C2 C3 1.388(4)
C2 C10 1.515(4)
C3 C4 1.377(5)
C3 H3A 0.9500
C4 C5 1.382(5)
C4 H4A 0.9500
C5 C6 1.393(4)
C5 H5A 0.9500
C6 C7 1.521(4)
C7 H7A 0.9900
C7 H7B 0.9900
C8 F8D 1.262(9)
C8 F8E 1.279(7)
C8 F8C 1.301(8)
C8 F8A 1.306(6)
C8 F8B 1.344(6)
C8 F8F 1.362(8)
C9 F9C 1.331(4)
C9 F9A 1.332(4)
C9 F9B 1.332(4)
C10 H10A 0.9900
C10 H10B 0.9900
C11 F11B 1.309(5)
C11 F11A 1.313(5)
C11 F11C 1.319(4)
C12 F12A 1.328(4)
C12 F12B 1.329(4)
C12 F12C 1.344(4)
